data_7000583
loop_
_publ_author_name
'Martin, Eddy'
'Hughes, David L.'
'Hursthouse, Michael B.'
'Male, Louise'
'Lancaster, Simon J.'

_publ_section_title
;
 The synthesis, structure and reactivity of 4-nonafluorobiphenyl
 complexes
;
_journal_issue 9
_journal_name_full 'Dalton Transactions'
_journal_page_first 1593
_journal_page_last 1601
_journal_paper_doi 10.1039/b817252h
_journal_year 2009
_chemical_formula_moiety 'C24 H3 B F18 O2, 3(C6D6)'
_chemical_formula_structural '[(C6F5C6F4)2B(OH)(OH2)].(C6D6)3'
_chemical_formula_sum 'C42 H3 B D18 F18 O2'
_chemical_formula_weight 928.51
_chemical_name_common 'Bis(4-nonafluorobiphenyl)boronic acid hydrate'
_chemical_name_systematic
;
Bis(4-nonafluorobiphenyl)boronic acid hydrate
;
_space_group_IT_number 2
_symmetry_cell_setting triclinic
_symmetry_space_group_name_Hall '-P 1'
_symmetry_space_group_name_H-M 'P -1'
_atom_sites_solution_hydrogens geom
_atom_sites_solution_primary direct
_atom_sites_solution_secondary difmap
_audit_creation_method 'SHELXL-97 and CrysAlis RED'
_cell_angle_alpha 92.210(2)
_cell_angle_beta 95.502(3)
_cell_angle_gamma 99.797(2)
_cell_formula_units_Z 2
_cell_length_a 7.0808(2)
_cell_length_b 14.5619(7)
_cell_length_c 18.4705(8)
_cell_measurement_temperature 120(2)
_cell_volume 1865.15(13)
_computing_cell_refinement 'DENZO (Otwinowski & Minor, 1997) & COLLECT (Hooft, R.W.W., 1998)'
_computing_data_collection 'COLLECT (Hooft, R.W.W., 1998)'
_computing_data_reduction 'DENZO (Otwinowski & Minor, 1997) & COLLECT (Hooft, R.W.W., 1998)'
_computing_molecular_graphics 'ORTEP (Johnson, 1971)'
_computing_publication_material 'SHELXL-97 (Sheldrick, 1997b)'
_computing_structure_refinement 'SHELXL-97 (Sheldrick, 1997b)'
_computing_structure_solution 'SHELXS-97 (Sheldrick, 1997a)'
_diffrn_ambient_temperature 120(2)
_diffrn_detector_area_resol_mean '4096x4096pixels / 62x62mm'
_diffrn_measured_fraction_theta_full 0.997
_diffrn_measured_fraction_theta_max 0.997
_diffrn_measurement_device_type 'Bruker-Nonius APEX II CCD camera on \k-goniostat'
_diffrn_measurement_method '\f & \w scans'
_diffrn_radiation_monochromator '10cm confocal mirrors'
_diffrn_radiation_source 'Bruker-Nonius FR591 rotating anode'
_diffrn_radiation_type MoK\a
_diffrn_radiation_wavelength 0.71073
_diffrn_reflns_av_R_equivalents 0.0624
_diffrn_reflns_av_sigmaI/netI 0.0491
_diffrn_reflns_limit_h_max 7
_diffrn_reflns_limit_h_min -7
_diffrn_reflns_limit_k_max 15
_diffrn_reflns_limit_k_min -15
_diffrn_reflns_limit_l_max 19
_diffrn_reflns_limit_l_min -19
_diffrn_reflns_number 24007
_diffrn_reflns_theta_full 22.50
_diffrn_reflns_theta_max 22.50
_diffrn_reflns_theta_min 2.94
_exptl_absorpt_coefficient_mu 0.160
_exptl_absorpt_correction_T_max 1.000
_exptl_absorpt_correction_T_min 0.819
_exptl_absorpt_correction_type multi-scan
_exptl_absorpt_process_details 'SADABS 2007/2 (Sheldrick, G.M., 2007)'
_exptl_crystal_colour colourless
_exptl_crystal_density_diffrn 1.653
_exptl_crystal_density_method 'not measured'
_exptl_crystal_description blocks
_exptl_crystal_F_000 912
_exptl_crystal_size_max 0.18
_exptl_crystal_size_mid 0.04
_exptl_crystal_size_min 0.005
_refine_diff_density_max 0.242
_refine_diff_density_min -0.257
_refine_diff_density_rms 0.059
_refine_ls_extinction_method none
_refine_ls_goodness_of_fit_ref 1.091
_refine_ls_hydrogen_treatment mixed
_refine_ls_matrix_type full
_refine_ls_number_parameters 580
_refine_ls_number_reflns 4873
_refine_ls_number_restraints 3
_refine_ls_restrained_S_all 1.091
_refine_ls_R_factor_all 0.0838
_refine_ls_R_factor_gt 0.0520
_refine_ls_shift/su_max 0.000
_refine_ls_shift/su_mean 0.000
_refine_ls_structure_factor_coef Fsqd
_refine_ls_weighting_details 'calc w=1/[\s^2^(Fo^2^)+(0.0122P)^2^+3.3215P] where P=(Fo^2^+2Fc^2^)/3'
_refine_ls_weighting_scheme calc
_refine_ls_wR_factor_gt 0.0935
_refine_ls_wR_factor_ref 0.1043
_reflns_number_gt 3638
_reflns_number_total 4873
_reflns_threshold_expression I>2sigma(I)
_cod_data_source_file b817252h.txt
_cod_data_source_block em141
_cod_depositor_comments
;
The following automatic conversions were performed:
'_symmetry_cell_setting' value 'Triclinic' changed to 'triclinic'
according to '/home/saulius/struct/CIF-dictionaries/cif_core.dic'
dictionary named 'cif_core.dic' version 2.4.1 from 2010-06-29.

Automatic conversion script
Id: cif_fix_enum 1527 2010-12-29 10:47:43Z saulius 
;
_cod_original_sg_symbol_H-M P-1
_cod_original_formula_sum 'C42 H3 D18 B1 F18 O2'
_cod_database_code 7000583

loop_
_symmetry_equiv_pos_as_xyz
'x, y, z'
'-x, -y, -z'

loop_
_atom_site_label
_atom_site_type_symbol
_atom_site_fract_x
_atom_site_fract_y
_atom_site_fract_z
_atom_site_U_iso_or_equiv
_atom_site_adp_type
_atom_site_occupancy
_atom_site_symmetry_multiplicity
_atom_site_calc_flag
_atom_site_refinement_flags
_atom_site_disorder_assembly
_atom_site_disorder_group
B1 B 0.8498(6) 0.4277(3) 0.5716(2) 0.0240(10) Uani 1 1 d . . .
O1 O 1.0696(4) 0.4607(2) 0.58488(16) 0.0271(6) Uani 1 1 d D . .
O2 O 0.7854(4) 0.50106(19) 0.52870(14) 0.0264(6) Uani 1 1 d D . .
C11 C 0.7984(5) 0.3280(3) 0.52385(19) 0.0230(9) Uani 1 1 d . . .
C12 C 0.9191(5) 0.2634(3) 0.51669(19) 0.0246(9) Uani 1 1 d . . .
C13 C 0.8662(5) 0.1795(3) 0.4768(2) 0.0269(9) Uani 1 1 d . . .
C14 C 0.6827(5) 0.1533(3) 0.44022(19) 0.0236(9) Uani 1 1 d . . .
C15 C 0.5580(5) 0.2154(3) 0.44836(19) 0.0240(9) Uani 1 1 d . . .
C16 C 0.6146(5) 0.2981(3) 0.48854(19) 0.0225(9) Uani 1 1 d . . .
F12 F 1.1040(3) 0.28268(15) 0.54853(11) 0.0342(5) Uani 1 1 d . . .
F13 F 0.9961(3) 0.12245(15) 0.47217(11) 0.0344(6) Uani 1 1 d . . .
F15 F 0.3750(3) 0.19297(14) 0.41737(11) 0.0301(5) Uani 1 1 d . . .
F16 F 0.4783(3) 0.35311(14) 0.49538(11) 0.0291(5) Uani 1 1 d . . .
C141 C 0.6276(5) 0.0670(3) 0.39204(19) 0.0240(9) Uani 1 1 d . . .
C142 C 0.6327(5) -0.0213(3) 0.4168(2) 0.0277(9) Uani 1 1 d . . .
C143 C 0.5849(5) -0.1000(3) 0.3709(2) 0.0298(10) Uani 1 1 d . . .
C144 C 0.5298(5) -0.0927(3) 0.2986(2) 0.0299(10) Uani 1 1 d . . .
C145 C 0.5227(5) -0.0060(3) 0.2725(2) 0.0281(9) Uani 1 1 d . . .
C146 C 0.5698(5) 0.0715(3) 0.3187(2) 0.0267(9) Uani 1 1 d . . .
F142 F 0.6853(3) -0.03013(15) 0.48758(11) 0.0351(6) Uani 1 1 d . . .
F143 F 0.5929(3) -0.18485(15) 0.39691(13) 0.0436(6) Uani 1 1 d . . .
F144 F 0.4827(3) -0.16951(16) 0.25356(13) 0.0448(6) Uani 1 1 d . . .
F145 F 0.4680(3) 0.00095(15) 0.20126(11) 0.0399(6) Uani 1 1 d . . .
F146 F 0.5645(3) 0.15542(14) 0.29022(11) 0.0333(5) Uani 1 1 d . . .
C21 C 0.7667(5) 0.4176(2) 0.65072(19) 0.0225(9) Uani 1 1 d . . .
C22 C 0.6028(5) 0.4480(3) 0.67027(19) 0.0241(9) Uani 1 1 d . . .
C23 C 0.5379(5) 0.4365(3) 0.7375(2) 0.0257(9) Uani 1 1 d . . .
C24 C 0.6325(5) 0.3931(2) 0.79175(19) 0.0228(9) Uani 1 1 d . . .
C25 C 0.7940(5) 0.3598(2) 0.77268(19) 0.0227(9) Uani 1 1 d . . .
C26 C 0.8570(5) 0.3721(3) 0.7052(2) 0.0244(9) Uani 1 1 d . . .
F22 F 0.4981(3) 0.49217(15) 0.62143(11) 0.0321(5) Uani 1 1 d . . .
F23 F 0.3799(3) 0.47235(15) 0.75178(11) 0.0339(5) Uani 1 1 d . . .
F25 F 0.8888(3) 0.31335(15) 0.82148(11) 0.0351(6) Uani 1 1 d . . .
F26 F 1.0165(3) 0.33673(15) 0.69095(11) 0.0318(5) Uani 1 1 d . . .
F242 F 0.2658(3) 0.29901(16) 0.81427(11) 0.0364(6) Uani 1 1 d . . .
C241 C 0.5651(5) 0.3816(3) 0.86484(19) 0.0251(9) Uani 1 1 d . . .
C242 C 0.3812(5) 0.3373(3) 0.8732(2) 0.0284(9) Uani 1 1 d . . .
C243 C 0.3134(6) 0.3291(3) 0.9405(2) 0.0332(10) Uani 1 1 d . . .
C244 C 0.4320(6) 0.3645(3) 1.0013(2) 0.0356(10) Uani 1 1 d . . .
C245 C 0.6183(6) 0.4079(3) 0.9958(2) 0.0347(10) Uani 1 1 d . . .
C246 C 0.6827(5) 0.4162(3) 0.9281(2) 0.0296(10) Uani 1 1 d . . .
F243 F 0.1338(3) 0.28477(18) 0.94704(12) 0.0474(7) Uani 1 1 d . . .
F244 F 0.3659(4) 0.35966(18) 1.06720(12) 0.0521(7) Uani 1 1 d . . .
F245 F 0.7338(4) 0.44305(17) 1.05570(12) 0.0506(7) Uani 1 1 d . . .
F246 F 0.8641(3) 0.46015(16) 0.92367(12) 0.0416(6) Uani 1 1 d . . .
C31 C 0.0993(7) 0.3213(3) 0.3377(2) 0.0440(11) Uani 1 1 d . . .
H31 H 0.1163 0.3061 0.3860 0.053 Uiso 1 1 calc R . .
C32 C 0.2460(6) 0.3201(3) 0.2941(2) 0.0399(11) Uani 1 1 d . . .
H32 H 0.3614 0.3040 0.3132 0.048 Uiso 1 1 calc R . .
C33 C 0.2238(7) 0.3425(3) 0.2228(2) 0.0429(11) Uani 1 1 d . . .
H33 H 0.3238 0.3415 0.1938 0.051 Uiso 1 1 calc R . .
C34 C 0.0541(8) 0.3665(3) 0.1941(3) 0.0518(13) Uani 1 1 d . . .
H34 H 0.0386 0.3815 0.1457 0.062 Uiso 1 1 calc R . .
C35 C -0.0947(8) 0.3681(3) 0.2379(3) 0.0618(15) Uani 1 1 d . . .
H35 H -0.2099 0.3847 0.2190 0.074 Uiso 1 1 calc R . .
C36 C -0.0700(7) 0.3446(3) 0.3105(3) 0.0550(14) Uani 1 1 d . . .
H36 H -0.1693 0.3449 0.3400 0.066 Uiso 1 1 calc R . .
C41 C 0.0077(6) 1.0806(3) 0.2260(3) 0.0464(12) Uani 1 1 d . . .
H41 H 0.0056 1.1414 0.2128 0.056 Uiso 1 1 calc R . .
C42 C 0.0504(6) 1.0627(3) 0.2975(2) 0.0408(11) Uani 1 1 d . . .
H42 H 0.0781 1.1118 0.3327 0.049 Uiso 1 1 calc R . .
C43 C 0.0529(6) 0.9729(3) 0.3176(3) 0.0447(12) Uani 1 1 d . . .
H43 H 0.0810 0.9609 0.3662 0.054 Uiso 1 1 calc R . .
C44 C 0.0123(6) 0.9000(3) 0.2638(3) 0.0524(13) Uani 1 1 d . . .
H44 H 0.0142 0.8389 0.2765 0.063 Uiso 1 1 calc R . .
C45 C -0.0303(7) 0.9186(4) 0.1924(3) 0.0560(14) Uani 1 1 d . . .
H45 H -0.0578 0.8701 0.1567 0.067 Uiso 1 1 calc R . .
C46 C -0.0322(7) 1.0080(4) 0.1738(3) 0.0557(14) Uani 1 1 d . . .
H46 H -0.0607 1.0201 0.1253 0.067 Uiso 1 1 calc R . .
C51 C 0.4372(7) 0.1435(3) 0.0782(3) 0.0498(12) Uani 1 1 d . . .
H51 H 0.3573 0.1384 0.1155 0.060 Uiso 1 1 calc R . .
C52 C 0.6282(7) 0.1821(3) 0.0928(3) 0.0518(13) Uani 1 1 d . . .
H52 H 0.6778 0.2034 0.1400 0.062 Uiso 1 1 calc R . .
C53 C 0.7473(7) 0.1895(3) 0.0375(3) 0.0563(13) Uani 1 1 d . . .
H53 H 0.8770 0.2155 0.0477 0.068 Uiso 1 1 calc R . .
C54 C 0.6750(8) 0.1583(3) -0.0325(3) 0.0554(13) Uani 1 1 d . . .
H54 H 0.7553 0.1629 -0.0697 0.066 Uiso 1 1 calc R . .
C55 C 0.4826(8) 0.1203(3) -0.0471(3) 0.0579(14) Uani 1 1 d . . .
H55 H 0.4326 0.0999 -0.0945 0.069 Uiso 1 1 calc R . .
C56 C 0.3636(7) 0.1121(3) 0.0079(3) 0.0510(13) Uani 1 1 d . . .
H56 H 0.2342 0.0856 -0.0022 0.061 Uiso 1 1 calc R . .
H1A H 1.119(6) 0.428(3) 0.612(2) 0.049(15) Uiso 1 1 d D . .
H1B H 1.124(8) 0.471(4) 0.548(2) 0.10(2) Uiso 1 1 d D . .
H2 H 0.718(7) 0.534(3) 0.541(3) 0.09(2) Uiso 1 1 d D . .

loop_
_atom_site_aniso_label
_atom_site_aniso_U_11
_atom_site_aniso_U_22
_atom_site_aniso_U_33
_atom_site_aniso_U_23
_atom_site_aniso_U_13
_atom_site_aniso_U_12
B1 0.015(2) 0.031(3) 0.027(3) 0.005(2) 0.0063(18) 0.0036(19)
O1 0.0203(14) 0.0332(18) 0.0276(17) 0.0070(14) 0.0044(13) 0.0015(12)
O2 0.0267(15) 0.0263(16) 0.0280(15) 0.0055(12) 0.0056(12) 0.0072(13)
C11 0.019(2) 0.028(2) 0.023(2) 0.0070(17) 0.0032(16) 0.0047(17)
C12 0.018(2) 0.035(3) 0.021(2) 0.0038(19) -0.0008(16) 0.0036(18)
C13 0.026(2) 0.028(2) 0.031(2) 0.0074(19) 0.0079(17) 0.0122(19)
C14 0.025(2) 0.025(2) 0.021(2) 0.0055(17) 0.0030(16) 0.0046(17)
C15 0.016(2) 0.027(2) 0.025(2) 0.0055(18) -0.0033(16) -0.0018(17)
C16 0.023(2) 0.028(2) 0.020(2) 0.0044(18) 0.0051(16) 0.0110(18)
F12 0.0212(12) 0.0410(14) 0.0397(13) -0.0087(11) -0.0022(10) 0.0090(10)
F13 0.0263(12) 0.0385(14) 0.0407(14) -0.0032(11) 0.0019(10) 0.0146(10)
F15 0.0224(12) 0.0302(13) 0.0360(13) 0.0006(10) -0.0040(9) 0.0036(9)
F16 0.0224(11) 0.0258(12) 0.0393(13) -0.0002(10) 0.0010(9) 0.0068(10)
C141 0.023(2) 0.025(2) 0.025(2) 0.0015(18) 0.0058(16) 0.0039(17)
C142 0.022(2) 0.035(3) 0.029(2) 0.009(2) 0.0060(17) 0.0074(18)
C143 0.028(2) 0.021(2) 0.043(3) 0.008(2) 0.0118(18) 0.0051(17)
C144 0.027(2) 0.027(3) 0.034(3) -0.006(2) 0.0078(18) -0.0011(18)
C145 0.026(2) 0.031(3) 0.025(2) 0.001(2) 0.0001(17) 0.0018(18)
C146 0.027(2) 0.020(2) 0.034(2) 0.004(2) 0.0076(17) 0.0016(17)
F142 0.0396(13) 0.0390(14) 0.0303(14) 0.0088(11) 0.0061(10) 0.0144(11)
F143 0.0548(16) 0.0279(14) 0.0531(16) 0.0110(12) 0.0155(12) 0.0135(11)
F144 0.0486(15) 0.0313(14) 0.0514(16) -0.0102(12) 0.0069(12) 0.0000(11)
F145 0.0496(15) 0.0391(15) 0.0289(14) -0.0038(11) -0.0011(11) 0.0060(11)
F146 0.0451(14) 0.0262(13) 0.0276(12) 0.0020(10) -0.0006(10) 0.0055(10)
C21 0.016(2) 0.022(2) 0.028(2) -0.0014(17) 0.0015(16) -0.0012(16)
C22 0.025(2) 0.023(2) 0.025(2) 0.0049(17) -0.0016(17) 0.0041(17)
C23 0.022(2) 0.026(2) 0.031(2) 0.0026(18) 0.0078(17) 0.0066(17)
C24 0.025(2) 0.020(2) 0.021(2) 0.0016(17) 0.0016(16) -0.0004(17)
C25 0.024(2) 0.024(2) 0.022(2) 0.0104(17) 0.0029(16) 0.0042(17)
C26 0.018(2) 0.024(2) 0.032(2) 0.0018(18) 0.0042(17) 0.0054(17)
F22 0.0268(12) 0.0431(14) 0.0300(13) 0.0119(11) 0.0051(9) 0.0132(10)
F23 0.0312(13) 0.0416(14) 0.0347(13) 0.0104(11) 0.0116(10) 0.0168(11)
F25 0.0331(13) 0.0470(15) 0.0305(13) 0.0168(11) 0.0071(10) 0.0163(11)
F26 0.0296(12) 0.0418(14) 0.0299(12) 0.0109(10) 0.0116(9) 0.0165(10)
F242 0.0270(12) 0.0484(15) 0.0318(13) 0.0054(11) 0.0029(10) 0.0004(11)
C241 0.028(2) 0.026(2) 0.023(2) 0.0034(17) 0.0027(17) 0.0089(18)
C242 0.026(2) 0.032(2) 0.028(2) 0.0030(19) 0.0040(18) 0.0053(18)
C243 0.030(2) 0.039(3) 0.035(3) 0.009(2) 0.0117(19) 0.012(2)
C244 0.048(3) 0.039(3) 0.025(3) 0.010(2) 0.015(2) 0.016(2)
C245 0.049(3) 0.035(3) 0.020(2) -0.0008(19) -0.001(2) 0.010(2)
C246 0.029(2) 0.026(2) 0.033(3) 0.0041(19) 0.0039(18) 0.0014(18)
F243 0.0337(14) 0.0690(18) 0.0442(15) 0.0209(13) 0.0176(11) 0.0113(12)
F244 0.0739(18) 0.0655(18) 0.0263(14) 0.0129(12) 0.0231(12) 0.0266(14)
F245 0.0672(17) 0.0571(17) 0.0227(13) -0.0036(12) -0.0046(12) 0.0040(13)
F246 0.0382(14) 0.0457(15) 0.0347(14) 0.0036(11) -0.0018(10) -0.0077(11)
C31 0.058(3) 0.032(3) 0.041(3) -0.001(2) 0.015(2) 0.000(2)
C32 0.051(3) 0.033(3) 0.034(3) 0.002(2) 0.003(2) 0.005(2)
C33 0.055(3) 0.040(3) 0.032(3) 0.002(2) 0.005(2) 0.004(2)
C34 0.074(4) 0.036(3) 0.041(3) 0.010(2) -0.004(3) 0.002(3)
C35 0.059(4) 0.030(3) 0.093(5) -0.011(3) -0.017(3) 0.015(2)
C36 0.054(3) 0.038(3) 0.071(4) -0.019(3) 0.024(3) -0.003(2)
C41 0.044(3) 0.035(3) 0.057(3) -0.003(3) 0.006(2) -0.003(2)
C42 0.032(2) 0.038(3) 0.049(3) -0.010(2) 0.007(2) -0.001(2)
C43 0.027(2) 0.055(3) 0.052(3) 0.006(3) 0.006(2) 0.004(2)
C44 0.040(3) 0.030(3) 0.089(4) 0.008(3) 0.017(3) 0.005(2)
C45 0.052(3) 0.043(3) 0.068(4) -0.018(3) 0.018(3) -0.008(2)
C46 0.056(3) 0.058(4) 0.046(3) 0.001(3) 0.011(2) -0.010(3)
C51 0.055(3) 0.048(3) 0.049(3) 0.014(2) 0.012(2) 0.009(2)
C52 0.066(4) 0.042(3) 0.045(3) 0.003(2) -0.001(3) 0.005(3)
C53 0.048(3) 0.048(3) 0.071(4) 0.012(3) 0.006(3) 0.002(2)
C54 0.066(4) 0.055(3) 0.054(3) 0.014(3) 0.023(3) 0.025(3)
C55 0.084(4) 0.052(3) 0.040(3) -0.006(2) 0.001(3) 0.024(3)
C56 0.050(3) 0.041(3) 0.059(3) 0.003(3) 0.000(3) 0.005(2)

loop_
_atom_type_symbol
_atom_type_description
_atom_type_scat_dispersion_real
_atom_type_scat_dispersion_imag
_atom_type_scat_source
C C 0.0033 0.0016 'International Tables Vol C Tables 4.2.6.8 and 6.1.1.4'
H H 0.0000 0.0000 'International Tables Vol C Tables 4.2.6.8 and 6.1.1.4'
B B 0.0013 0.0007 'International Tables Vol C Tables 4.2.6.8 and 6.1.1.4'
F F 0.0171 0.0103 'International Tables Vol C Tables 4.2.6.8 and 6.1.1.4'
O O 0.0106 0.0060 'International Tables Vol C Tables 4.2.6.8 and 6.1.1.4'

loop_
_geom_angle_atom_site_label_1
_geom_angle_atom_site_label_2
_geom_angle_atom_site_label_3
_geom_angle
_geom_angle_site_symmetry_1
_geom_angle_site_symmetry_3
_geom_angle_publ_flag
O2 B1 O1 102.9(3) . . ?
O2 B1 C21 114.7(3) . . ?
O1 B1 C21 107.9(3) . . ?
O2 B1 C11 109.7(3) . . ?
O1 B1 C11 110.8(3) . . ?
C21 B1 C11 110.6(3) . . ?
B1 O1 H1A 111(3) . . ?
B1 O1 H1B 115(4) . . ?
H1A O1 H1B 114(5) . . ?
B1 O2 H2 125(4) . . ?
C12 C11 C16 113.0(3) . . ?
C12 C11 B1 126.6(3) . . ?
C16 C11 B1 120.3(3) . . ?
F12 C12 C13 116.2(3) . . ?
F12 C12 C11 119.8(3) . . ?
C13 C12 C11 124.0(3) . . ?
F13 C13 C12 119.2(3) . . ?
F13 C13 C14 119.3(3) . . ?
C12 C13 C14 121.4(3) . . ?
C15 C14 C13 115.6(3) . . ?
C15 C14 C141 122.0(3) . . ?
C13 C14 C141 122.3(3) . . ?
F15 C15 C16 119.2(3) . . ?
F15 C15 C14 119.1(3) . . ?
C16 C15 C14 121.6(3) . . ?
F16 C16 C15 117.0(3) . . ?
F16 C16 C11 118.6(3) . . ?
C15 C16 C11 124.4(3) . . ?
C146 C141 C142 116.4(3) . . ?
C146 C141 C14 120.7(3) . . ?
C142 C141 C14 122.8(3) . . ?
F142 C142 C143 119.1(3) . . ?
F142 C142 C141 119.2(3) . . ?
C143 C142 C141 121.8(3) . . ?
F143 C143 C144 119.8(4) . . ?
F143 C143 C142 120.1(4) . . ?
C144 C143 C142 120.1(4) . . ?
F144 C144 C143 120.3(4) . . ?
F144 C144 C145 120.3(3) . . ?
C143 C144 C145 119.4(4) . . ?
F145 C145 C146 120.8(3) . . ?
F145 C145 C144 119.3(3) . . ?
C146 C145 C144 119.9(4) . . ?
F146 C146 C145 117.7(3) . . ?
F146 C146 C141 119.8(3) . . ?
C145 C146 C141 122.4(3) . . ?
C22 C21 C26 113.6(3) . . ?
C22 C21 B1 125.9(3) . . ?
C26 C21 B1 120.5(3) . . ?
F22 C22 C23 116.9(3) . . ?
F22 C22 C21 119.7(3) . . ?
C23 C22 C21 123.4(3) . . ?
F23 C23 C22 118.3(3) . . ?
F23 C23 C24 119.3(3) . . ?
C22 C23 C24 122.3(3) . . ?
C23 C24 C25 115.3(3) . . ?
C23 C24 C241 122.6(3) . . ?
C25 C24 C241 122.0(3) . . ?
F25 C25 C26 119.6(3) . . ?
F25 C25 C24 118.8(3) . . ?
C26 C25 C24 121.6(3) . . ?
F26 C26 C25 117.7(3) . . ?
F26 C26 C21 118.5(3) . . ?
C25 C26 C21 123.8(3) . . ?
C242 C241 C246 116.9(3) . . ?
C242 C241 C24 121.3(3) . . ?
C246 C241 C24 121.8(3) . . ?
F242 C242 C243 118.8(3) . . ?
F242 C242 C241 119.0(3) . . ?
C243 C242 C241 122.1(4) . . ?
F243 C243 C244 119.8(3) . . ?
F243 C243 C242 120.8(4) . . ?
C244 C243 C242 119.4(4) . . ?
F244 C244 C243 120.1(4) . . ?
F244 C244 C245 119.4(4) . . ?
C243 C244 C245 120.5(4) . . ?
F245 C245 C246 120.5(4) . . ?
F245 C245 C244 120.3(4) . . ?
C246 C245 C244 119.2(4) . . ?
F246 C246 C245 118.3(3) . . ?
F246 C246 C241 119.9(3) . . ?
C245 C246 C241 121.8(4) . . ?
C36 C31 C32 120.4(4) . . ?
C36 C31 H31 119.8 . . ?
C32 C31 H31 119.8 . . ?
C33 C32 C31 120.7(4) . . ?
C33 C32 H32 119.7 . . ?
C31 C32 H32 119.7 . . ?
C32 C33 C34 120.1(4) . . ?
C32 C33 H33 120.0 . . ?
C34 C33 H33 120.0 . . ?
C33 C34 C35 119.6(4) . . ?
C33 C34 H34 120.2 . . ?
C35 C34 H34 120.2 . . ?
C34 C35 C36 119.6(4) . . ?
C34 C35 H35 120.2 . . ?
C36 C35 H35 120.2 . . ?
C31 C36 C35 119.7(5) . . ?
C31 C36 H36 120.2 . . ?
C35 C36 H36 120.2 . . ?
C42 C41 C46 119.6(5) . . ?
C42 C41 H41 120.2 . . ?
C46 C41 H41 120.2 . . ?
C41 C42 C43 120.7(4) . . ?
C41 C42 H42 119.7 . . ?
C43 C42 H42 119.7 . . ?
C42 C43 C44 119.0(4) . . ?
C42 C43 H43 120.5 . . ?
C44 C43 H43 120.5 . . ?
C45 C44 C43 119.9(4) . . ?
C45 C44 H44 120.0 . . ?
C43 C44 H44 120.0 . . ?
C46 C45 C44 120.1(5) . . ?
C46 C45 H45 120.0 . . ?
C44 C45 H45 120.0 . . ?
C45 C46 C41 120.8(5) . . ?
C45 C46 H46 119.6 . . ?
C41 C46 H46 119.6 . . ?
C52 C51 C56 119.8(5) . . ?
C52 C51 H51 120.1 . . ?
C56 C51 H51 120.1 . . ?
C51 C52 C53 120.2(5) . . ?
C51 C52 H52 119.9 . . ?
C53 C52 H52 119.9 . . ?
C54 C53 C52 120.2(5) . . ?
C54 C53 H53 119.9 . . ?
C52 C53 H53 119.9 . . ?
C53 C54 C55 119.4(5) . . ?
C53 C54 H54 120.3 . . ?
C55 C54 H54 120.3 . . ?
C56 C55 C54 120.6(5) . . ?
C56 C55 H55 119.7 . . ?
C54 C55 H55 119.7 . . ?
C55 C56 C51 119.8(5) . . ?
C55 C56 H56 120.1 . . ?
C51 C56 H56 120.1 . . ?

loop_
_geom_bond_atom_site_label_1
_geom_bond_atom_site_label_2
_geom_bond_distance
_geom_bond_site_symmetry_2
_geom_bond_publ_flag
B1 O2 1.462(5) . ?
B1 O1 1.542(5) . ?
B1 C21 1.630(5) . ?
B1 C11 1.637(6) . ?
O1 H1A 0.806(19) . ?
O1 H1B 0.83(2) . ?
O2 H2 0.78(2) . ?
C11 C12 1.385(5) . ?
C11 C16 1.389(5) . ?
C12 F12 1.361(4) . ?
C12 C13 1.378(5) . ?
C13 F13 1.347(4) . ?
C13 C14 1.390(5) . ?
C14 C15 1.381(5) . ?
C14 C141 1.485(5) . ?
C15 F15 1.346(4) . ?
C15 C16 1.368(5) . ?
C16 F16 1.367(4) . ?
C141 C146 1.385(5) . ?
C141 C142 1.385(5) . ?
C142 F142 1.342(4) . ?
C142 C143 1.373(5) . ?
C143 F143 1.351(4) . ?
C143 C144 1.368(5) . ?
C144 F144 1.342(4) . ?
C144 C145 1.376(5) . ?
C145 F145 1.348(4) . ?
C145 C146 1.362(5) . ?
C146 F146 1.354(4) . ?
C21 C22 1.384(5) . ?
C21 C26 1.390(5) . ?
C22 F22 1.363(4) . ?
C22 C23 1.372(5) . ?
C23 F23 1.356(4) . ?
C23 C24 1.384(5) . ?
C24 C25 1.385(5) . ?
C24 C241 1.480(5) . ?
C25 F25 1.345(4) . ?
C25 C26 1.372(5) . ?
C26 F26 1.361(4) . ?
F242 C242 1.338(4) . ?
C241 C242 1.377(5) . ?
C241 C246 1.392(5) . ?
C242 C243 1.377(5) . ?
C243 F243 1.344(4) . ?
C243 C244 1.363(6) . ?
C244 F244 1.346(4) . ?
C244 C245 1.377(6) . ?
C245 F245 1.340(4) . ?
C245 C246 1.375(5) . ?
C246 F246 1.345(4) . ?
C31 C36 1.357(6) . ?
C31 C32 1.376(6) . ?
C31 H31 0.9300 . ?
C32 C33 1.370(6) . ?
C32 H32 0.9300 . ?
C33 C34 1.372(6) . ?
C33 H33 0.9300 . ?
C34 C35 1.391(7) . ?
C34 H34 0.9300 . ?
C35 C36 1.399(7) . ?
C35 H35 0.9300 . ?
C36 H36 0.9300 . ?
C41 C42 1.371(6) . ?
C41 C46 1.376(6) . ?
C41 H41 0.9300 . ?
C42 C43 1.375(6) . ?
C42 H42 0.9300 . ?
C43 C44 1.399(6) . ?
C43 H43 0.9300 . ?
C44 C45 1.373(7) . ?
C44 H44 0.9300 . ?
C45 C46 1.360(7) . ?
C45 H45 0.9300 . ?
C46 H46 0.9300 . ?
C51 C52 1.370(6) . ?
C51 C56 1.380(6) . ?
C51 H51 0.9300 . ?
C52 C53 1.381(7) . ?
C52 H52 0.9300 . ?
C53 C54 1.375(7) . ?
C53 H53 0.9300 . ?
C54 C55 1.377(7) . ?
C54 H54 0.9300 . ?
C55 C56 1.377(7) . ?
C55 H55 0.9300 . ?
C56 H56 0.9300 . ?

loop_
_geom_hbond_atom_site_label_D
_geom_hbond_atom_site_label_H
_geom_hbond_atom_site_label_A
_geom_hbond_distance_DH
_geom_hbond_distance_HA
_geom_hbond_distance_DA
_geom_hbond_angle_DHA
_geom_hbond_site_symmetry_A
O1 H1B O2 0.83(2) 1.64(2) 2.464(4) 173(6) 2_766
O1 H1A F12 0.806(19) 2.36(4) 2.710(4) 108(4) .
O1 H1A F26 0.806(19) 2.10(3) 2.724(4) 134(4) .
O2 H2 F22 0.78(2) 2.27(5) 2.772(3) 122(5) .
O2 H2 F16 0.78(2) 2.40(4) 3.075(3) 146(5) 2_666

loop_
_geom_torsion_atom_site_label_1
_geom_torsion_atom_site_label_2
_geom_torsion_atom_site_label_3
_geom_torsion_atom_site_label_4
_geom_torsion
_geom_torsion_site_symmetry_1
_geom_torsion_site_symmetry_2
_geom_torsion_site_symmetry_3
_geom_torsion_site_symmetry_4
_geom_torsion_publ_flag
O2 B1 C11 C12 134.6(4) . . . . ?
O1 B1 C11 C12 21.7(5) . . . . ?
C21 B1 C11 C12 -97.9(4) . . . . ?
O2 B1 C11 C16 -49.1(4) . . . . ?
O1 B1 C11 C16 -162.1(3) . . . . ?
C21 B1 C11 C16 78.4(4) . . . . ?
C16 C11 C12 F12 -179.8(3) . . . . ?
B1 C11 C12 F12 -3.3(5) . . . . ?
C16 C11 C12 C13 2.1(5) . . . . ?
B1 C11 C12 C13 178.5(4) . . . . ?
F12 C12 C13 F13 0.5(5) . . . . ?
C11 C12 C13 F13 178.6(3) . . . . ?
F12 C12 C13 C14 -178.3(3) . . . . ?
C11 C12 C13 C14 -0.1(6) . . . . ?
F13 C13 C14 C15 179.5(3) . . . . ?
C12 C13 C14 C15 -1.8(5) . . . . ?
F13 C13 C14 C141 -3.9(5) . . . . ?
C12 C13 C14 C141 174.8(3) . . . . ?
C13 C14 C15 F15 -176.9(3) . . . . ?
C141 C14 C15 F15 6.5(5) . . . . ?
C13 C14 C15 C16 1.5(5) . . . . ?
C141 C14 C15 C16 -175.1(3) . . . . ?
F15 C15 C16 F16 0.7(5) . . . . ?
C14 C15 C16 F16 -177.7(3) . . . . ?
F15 C15 C16 C11 179.0(3) . . . . ?
C14 C15 C16 C11 0.6(6) . . . . ?
C12 C11 C16 F16 175.9(3) . . . . ?
B1 C11 C16 F16 -0.8(5) . . . . ?
C12 C11 C16 C15 -2.3(5) . . . . ?
B1 C11 C16 C15 -179.1(3) . . . . ?
C15 C14 C141 C146 57.7(5) . . . . ?
C13 C14 C141 C146 -118.7(4) . . . . ?
C15 C14 C141 C142 -123.1(4) . . . . ?
C13 C14 C141 C142 60.5(5) . . . . ?
C146 C141 C142 F142 -179.2(3) . . . . ?
C14 C141 C142 F142 1.6(5) . . . . ?
C146 C141 C142 C143 0.6(5) . . . . ?
C14 C141 C142 C143 -178.6(3) . . . . ?
F142 C142 C143 F143 -0.6(5) . . . . ?
C141 C142 C143 F143 179.6(3) . . . . ?
F142 C142 C143 C144 179.6(3) . . . . ?
C141 C142 C143 C144 -0.2(6) . . . . ?
F143 C143 C144 F144 0.3(5) . . . . ?
C142 C143 C144 F144 -179.9(3) . . . . ?
F143 C143 C144 C145 -179.8(3) . . . . ?
C142 C143 C144 C145 0.0(6) . . . . ?
F144 C144 C145 F145 0.0(5) . . . . ?
C143 C144 C145 F145 -179.9(3) . . . . ?
F144 C144 C145 C146 179.7(3) . . . . ?
C143 C144 C145 C146 -0.2(6) . . . . ?
F145 C145 C146 F146 -1.6(5) . . . . ?
C144 C145 C146 F146 178.7(3) . . . . ?
F145 C145 C146 C141 -179.6(3) . . . . ?
C144 C145 C146 C141 0.7(6) . . . . ?
C142 C141 C146 F146 -178.8(3) . . . . ?
C14 C141 C146 F146 0.4(5) . . . . ?
C142 C141 C146 C145 -0.9(5) . . . . ?
C14 C141 C146 C145 178.4(3) . . . . ?
O2 B1 C21 C22 21.9(5) . . . . ?
O1 B1 C21 C22 135.9(4) . . . . ?
C11 B1 C21 C22 -102.8(4) . . . . ?
O2 B1 C21 C26 -160.8(3) . . . . ?
O1 B1 C21 C26 -46.7(5) . . . . ?
C11 B1 C21 C26 74.6(4) . . . . ?
C26 C21 C22 F22 -178.7(3) . . . . ?
B1 C21 C22 F22 -1.2(5) . . . . ?
C26 C21 C22 C23 1.5(5) . . . . ?
B1 C21 C22 C23 179.1(4) . . . . ?
F22 C22 C23 F23 -2.4(5) . . . . ?
C21 C22 C23 F23 177.4(3) . . . . ?
F22 C22 C23 C24 -179.7(3) . . . . ?
C21 C22 C23 C24 0.0(6) . . . . ?
F23 C23 C24 C25 -179.0(3) . . . . ?
C22 C23 C24 C25 -1.7(5) . . . . ?
F23 C23 C24 C241 1.7(5) . . . . ?
C22 C23 C24 C241 179.1(4) . . . . ?
C23 C24 C25 F25 -177.2(3) . . . . ?
C241 C24 C25 F25 2.0(5) . . . . ?
C23 C24 C25 C26 1.8(5) . . . . ?
C241 C24 C25 C26 -179.0(3) . . . . ?
F25 C25 C26 F26 -0.6(5) . . . . ?
C24 C25 C26 F26 -179.7(3) . . . . ?
F25 C25 C26 C21 178.8(3) . . . . ?
C24 C25 C26 C21 -0.2(6) . . . . ?
C22 C21 C26 F26 178.0(3) . . . . ?
B1 C21 C26 F26 0.3(5) . . . . ?
C22 C21 C26 C25 -1.4(5) . . . . ?
B1 C21 C26 C25 -179.1(3) . . . . ?
C23 C24 C241 C242 56.1(5) . . . . ?
C25 C24 C241 C242 -123.1(4) . . . . ?
C23 C24 C241 C246 -122.8(4) . . . . ?
C25 C24 C241 C246 58.0(5) . . . . ?
C246 C241 C242 F242 -176.9(3) . . . . ?
C24 C241 C242 F242 4.2(5) . . . . ?
C246 C241 C242 C243 1.5(6) . . . . ?
C24 C241 C242 C243 -177.4(3) . . . . ?
F242 C242 C243 F243 -1.0(6) . . . . ?
C241 C242 C243 F243 -179.4(3) . . . . ?
F242 C242 C243 C244 177.4(3) . . . . ?
C241 C242 C243 C244 -1.1(6) . . . . ?
F243 C243 C244 F244 -3.8(6) . . . . ?
C242 C243 C244 F244 177.9(3) . . . . ?
F243 C243 C244 C245 178.2(4) . . . . ?
C242 C243 C244 C245 -0.2(6) . . . . ?
F244 C244 C245 F245 1.5(6) . . . . ?
C243 C244 C245 F245 179.6(4) . . . . ?
F244 C244 C245 C246 -177.2(3) . . . . ?
C243 C244 C245 C246 0.8(6) . . . . ?
F245 C245 C246 F246 0.2(6) . . . . ?
C244 C245 C246 F246 179.0(3) . . . . ?
F245 C245 C246 C241 -179.1(3) . . . . ?
C244 C245 C246 C241 -0.4(6) . . . . ?
C242 C241 C246 F246 179.9(3) . . . . ?
C24 C241 C246 F246 -1.2(5) . . . . ?
C242 C241 C246 C245 -0.8(6) . . . . ?
C24 C241 C246 C245 178.1(4) . . . . ?
C36 C31 C32 C33 0.1(7) . . . . ?
C31 C32 C33 C34 0.0(7) . . . . ?
C32 C33 C34 C35 0.2(7) . . . . ?
C33 C34 C35 C36 -0.5(7) . . . . ?
C32 C31 C36 C35 -0.5(7) . . . . ?
C34 C35 C36 C31 0.7(7) . . . . ?
C46 C41 C42 C43 -0.3(7) . . . . ?
C41 C42 C43 C44 0.4(6) . . . . ?
C42 C43 C44 C45 -0.4(6) . . . . ?
C43 C44 C45 C46 0.3(7) . . . . ?
C44 C45 C46 C41 -0.2(7) . . . . ?
C42 C41 C46 C45 0.2(7) . . . . ?
C56 C51 C52 C53 -0.2(7) . . . . ?
C51 C52 C53 C54 0.2(7) . . . . ?
C52 C53 C54 C55 0.3(7) . . . . ?
C53 C54 C55 C56 -0.9(7) . . . . ?
C54 C55 C56 C51 0.9(7) . . . . ?
C52 C51 C56 C55 -0.3(7) . . . . ?
